data_7127403
loop_
_publ_author_name
'Chen, Xiang-Long'
'Tang, Bo-Cheng'
'He, Cai'
'Ma, Jin-Tian'
'Zhuang, Shi-Yi'
'Wu, Yan-Dong'
'Wu, An-Xin'

_publ_section_title
;
 Rongalite as a sulfone source: a novel copper-catalyzed sulfur dioxide
 anion incorporation process.
;
_journal_issue 88
_journal_name_full 'Chemical communications (Cambridge, England)'
_journal_page_first 13653
_journal_page_last 13656
_journal_paper_doi 10.1039/d0cc05800a
_journal_volume 56
_journal_year 2020
_chemical_formula_moiety 'C15 H12 O3 S'
_chemical_formula_sum 'C15 H12 O3 S'
_chemical_formula_weight 272.31
_space_group_crystal_system triclinic
_space_group_IT_number 2
_space_group_name_Hall '-P 1'
_space_group_name_H-M_alt 'P -1'
_atom_sites_solution_hydrogens geom
_atom_sites_solution_primary dual
_audit_creation_date 2019-12-19
_audit_creation_method
; 
Olex2 1.2 
(compiled 2018.05.29 svn.r3508 for OlexSys, GUI svn.r5506) 
;
_audit_update_record
;
2019-12-19 deposited with the CCDC.	2020-10-08 downloaded from the CCDC.
;
_cell_angle_alpha 76.934(4)
_cell_angle_beta 77.667(4)
_cell_angle_gamma 71.574(4)
_cell_formula_units_Z 4
_cell_length_a 10.049(3)
_cell_length_b 10.240(3)
_cell_length_c 13.391(4)
_cell_measurement_reflns_used 9488
_cell_measurement_temperature 150(2)
_cell_measurement_theta_max 31.66
_cell_measurement_theta_min 2.16
_cell_volume 1258.3(6)
_computing_cell_refinement 'SAINT v7.68A (Bruker, 2009)'
_computing_data_collection 'Bruker APEX2'
_computing_data_reduction 'SAINT v7.68A (Bruker, 2009)'
_computing_molecular_graphics 'Olex2 (Dolomanov et al., 2009)'
_computing_publication_material 'Olex2 (Dolomanov et al., 2009)'
_computing_structure_refinement 'XL (Sheldrick, 2008)'
_computing_structure_solution 'XM (Sheldrick, 2008)'
_diffrn_ambient_temperature 150(2)
_diffrn_measured_fraction_theta_full 0.976
_diffrn_measured_fraction_theta_max 0.892
_diffrn_measurement_device_type 'Bruker APEX-II CCD'
_diffrn_measurement_method '\f and \w scans'
_diffrn_radiation_monochromator graphite
_diffrn_radiation_type MoK\a
_diffrn_radiation_wavelength 0.71073
_diffrn_reflns_av_R_equivalents 0.0357
_diffrn_reflns_av_unetI/netI 0.0527
_diffrn_reflns_Laue_measured_fraction_full 0.976
_diffrn_reflns_Laue_measured_fraction_max 0.892
_diffrn_reflns_limit_h_max 14
_diffrn_reflns_limit_h_min -14
_diffrn_reflns_limit_k_max 13
_diffrn_reflns_limit_k_min -15
_diffrn_reflns_limit_l_max 17
_diffrn_reflns_limit_l_min -19
_diffrn_reflns_number 12995
_diffrn_reflns_point_group_measured_fraction_full 0.976
_diffrn_reflns_point_group_measured_fraction_max 0.892
_diffrn_reflns_theta_full 25.242
_diffrn_reflns_theta_max 31.852
_diffrn_reflns_theta_min 2.128
_diffrn_standards_number 0
_exptl_absorpt_coefficient_mu 0.257
_exptl_absorpt_correction_T_max 0.7463
_exptl_absorpt_correction_T_min 0.5142
_exptl_absorpt_correction_type multi-scan
_exptl_absorpt_process_details 'SADABS-2008/1 (Bruker,2008)'
_exptl_crystal_colour colourless
_exptl_crystal_colour_primary colourless
_exptl_crystal_density_diffrn 1.437
_exptl_crystal_description block
_exptl_crystal_F_000 568
_exptl_crystal_size_max 0.2
_exptl_crystal_size_mid 0.2
_exptl_crystal_size_min 0.15
_refine_diff_density_max 0.809
_refine_diff_density_min -0.706
_refine_diff_density_rms 0.194
_refine_ls_extinction_coef 0.108(9)
_refine_ls_extinction_expression Fc^*^=kFc[1+0.001xFc^2^\l^3^/sin(2\q)]^-1/4^
_refine_ls_extinction_method 'SHELXL-2014/7 (Sheldrick 2014'
_refine_ls_goodness_of_fit_ref 1.185
_refine_ls_hydrogen_treatment constr
_refine_ls_matrix_type full
_refine_ls_number_parameters 344
_refine_ls_number_reflns 7696
_refine_ls_number_restraints 0
_refine_ls_restrained_S_all 1.185
_refine_ls_R_factor_all 0.0708
_refine_ls_R_factor_gt 0.0634
_refine_ls_shift/su_max 0.003
_refine_ls_shift/su_mean 0.000
_refine_ls_structure_factor_coef Fsqd
_refine_ls_weighting_details 'w=1/[\s^2^(Fo^2^)+(0.1100P)^2^+0.1733P] where P=(Fo^2^+2Fc^2^)/3'
_refine_ls_weighting_scheme calc
_refine_ls_wR_factor_gt 0.1627
_refine_ls_wR_factor_ref 0.1778
_reflns_Friedel_coverage 0.000
_reflns_number_gt 6575
_reflns_number_total 7696
_reflns_threshold_expression 'I > 2\s(I)'
_cod_data_source_file d0cc05800a3.cif
_cod_data_source_block mo_191218d_0m
_cod_depositor_comments 'Adding full bibliography for 7127403.cif.'
_cod_original_cell_volume 1258.4(7)
_cod_database_code 7127403
_shelx_shelxl_version_number 2014/7
_shelx_space_group_comment
; 
The symmetry employed for this shelxl refinement is uniquely defined 
by the following loop, which should always be used as a source of 
symmetry information in preference to the above space-group names. 
They are only intended as comments. 
;
_shelx_estimated_absorpt_t_max 0.962
_shelx_estimated_absorpt_t_min 0.950
_olex2_refinement_description
; 
1. Fixed Uiso 
 At 1.2 times of: 
  All C(H) groups, All C(H,H) groups 
2.a Ternary CH refined with riding coordinates: 
 C7(H7), C22(H22) 
2.b Secondary CH2 refined with riding coordinates: 
 C8(H8A,H8B), C23(H23A,H23B) 
2.c Aromatic/amide H refined with riding coordinates: 
 C2(H2), C3(H3), C4(H4), C5(H5), C6(H6), C12(H12), C13(H13), C14(H14), 
 C15(H15), C17(H17), C18(H18), C19(H19), C20(H20), C21(H21), C27(H27), C28(H28), 
  C29(H29), C30(H30) 
;
_olex2_submission_special_instructions 'No special instructions were received'

loop_
_space_group_symop_operation_xyz
'x, y, z'
'-x, -y, -z'

loop_
_atom_site_label
_atom_site_type_symbol
_atom_site_fract_x
_atom_site_fract_y
_atom_site_fract_z
_atom_site_U_iso_or_equiv
_atom_site_adp_type
_atom_site_occupancy
_atom_site_site_symmetry_order
_atom_site_calc_flag
_atom_site_refinement_flags_posn
_atom_site_refinement_flags_adp
_atom_site_refinement_flags_occupancy
_atom_site_disorder_assembly
_atom_site_disorder_group
C1 C 0.74818(15) 0.74063(15) 0.05816(11) 0.0201(3) Uani 1 1 d . . . . .
C2 C 0.78734(16) 0.62202(16) 0.01147(13) 0.0244(3) Uani 1 1 d . . . . .
H2 H 0.8285 0.5328 0.0492 0.029 Uiso 1 1 calc R . . . .
C3 C 0.76627(18) 0.63412(18) -0.08986(13) 0.0276(3) Uani 1 1 d . . . . .
H3 H 0.7925 0.5531 -0.1210 0.033 Uiso 1 1 calc R . . . .
C4 C 0.70691(19) 0.7646(2) -0.14585(13) 0.0307(3) Uani 1 1 d . . . . .
H4 H 0.6926 0.7725 -0.2151 0.037 Uiso 1 1 calc R . . . .
C5 C 0.66859(19) 0.88307(19) -0.10067(13) 0.0311(3) Uani 1 1 d . . . . .
H5 H 0.6282 0.9722 -0.1389 0.037 Uiso 1 1 calc R . . . .
C6 C 0.68954(17) 0.87096(17) 0.00108(12) 0.0250(3) Uani 1 1 d . . . . .
H6 H 0.6636 0.9523 0.0318 0.030 Uiso 1 1 calc R . . . .
C7 C 0.76426(15) 0.73072(14) 0.16969(11) 0.0192(3) Uani 1 1 d . . . . .
H7 H 0.7547 0.8266 0.1812 0.023 Uiso 1 1 calc R . . . .
C8 C 0.90514(15) 0.63355(17) 0.20211(12) 0.0232(3) Uani 1 1 d . . . . .
H8A H 0.9103 0.5364 0.1989 0.028 Uiso 1 1 calc R . . . .
H8B H 0.9844 0.6587 0.1515 0.028 Uiso 1 1 calc R . . . .
C9 C 0.92522(15) 0.63904(15) 0.30947(12) 0.0222(3) Uani 1 1 d . . . . .
C10 C 0.80166(15) 0.64250(15) 0.39506(11) 0.0206(3) Uani 1 1 d . . . . .
C11 C 0.66405(15) 0.65745(15) 0.37868(11) 0.0200(3) Uani 1 1 d . . . . .
C12 C 0.55230(17) 0.65643(18) 0.46071(13) 0.0275(3) Uani 1 1 d . . . . .
H12 H 0.4593 0.6683 0.4481 0.033 Uiso 1 1 calc R . . . .
C13 C 0.5794(2) 0.6376(2) 0.56168(13) 0.0322(4) Uani 1 1 d . . . . .
H13 H 0.5050 0.6343 0.6186 0.039 Uiso 1 1 calc R . . . .
C14 C 0.7151(2) 0.6237(2) 0.57919(13) 0.0329(4) Uani 1 1 d . . . . .
H14 H 0.7328 0.6116 0.6481 0.039 Uiso 1 1 calc R . . . .
C15 C 0.82475(18) 0.62732(18) 0.49692(13) 0.0277(3) Uani 1 1 d . . . . .
H15 H 0.9166 0.6194 0.5098 0.033 Uiso 1 1 calc R . . . .
O1 O 0.63569(14) 0.53187(13) 0.23889(10) 0.0297(3) Uani 1 1 d . . . . .
O2 O 0.48993(12) 0.77558(14) 0.24244(9) 0.0297(3) Uani 1 1 d . . . . .
O3 O 1.04085(13) 0.63446(14) 0.32693(10) 0.0317(3) Uani 1 1 d . . . . .
S1 S 0.62324(3) 0.67084(4) 0.25363(3) 0.01883(12) Uani 1 1 d . . . . .
C16 C 0.76291(14) 0.22793(15) 0.10171(11) 0.0187(3) Uani 1 1 d . . . . .
C17 C 0.63112(16) 0.30000(19) 0.07070(13) 0.0275(3) Uani 1 1 d . . . . .
H17 H 0.5547 0.3419 0.1193 0.033 Uiso 1 1 calc R . . . .
C18 C 0.61059(18) 0.3110(2) -0.03059(15) 0.0334(4) Uani 1 1 d . . . . .
H18 H 0.5205 0.3602 -0.0509 0.040 Uiso 1 1 calc R . . . .
C19 C 0.72174(19) 0.2501(2) -0.10201(13) 0.0293(3) Uani 1 1 d . . . . .
H19 H 0.7081 0.2585 -0.1715 0.035 Uiso 1 1 calc R . . . .
C20 C 0.85297(18) 0.17679(18) -0.07192(12) 0.0267(3) Uani 1 1 d . . . . .
H20 H 0.9286 0.1340 -0.1207 0.032 Uiso 1 1 calc R . . . .
C21 C 0.87409(16) 0.16575(17) 0.02979(12) 0.0234(3) Uani 1 1 d . . . . .
H21 H 0.9641 0.1159 0.0500 0.028 Uiso 1 1 calc R . . . .
C22 C 0.78139(14) 0.22015(14) 0.21212(11) 0.0183(3) Uani 1 1 d . . . . .
H22 H 0.7090 0.3016 0.2396 0.022 Uiso 1 1 calc R . . . .
C23 C 0.92749(16) 0.22239(16) 0.22654(11) 0.0218(3) Uani 1 1 d . . . . .
H23A H 0.9981 0.1339 0.2115 0.026 Uiso 1 1 calc R . . . .
H23B H 0.9549 0.2999 0.1759 0.026 Uiso 1 1 calc R . . . .
C24 C 0.93186(16) 0.24039(16) 0.33505(12) 0.0224(3) Uani 1 1 d . . . . .
C25 C 0.85550(15) 0.16231(15) 0.42555(11) 0.0207(3) Uani 1 1 d . . . . .
C26 C 0.77175(15) 0.08160(15) 0.41477(11) 0.0197(3) Uani 1 1 d . . . . .
C27 C 0.70138(18) 0.01140(17) 0.50093(13) 0.0272(3) Uani 1 1 d . . . . .
H27 H 0.6443 -0.0424 0.4922 0.033 Uiso 1 1 calc R . . . .
C28 C 0.7160(2) 0.02122(19) 0.59975(13) 0.0322(4) Uani 1 1 d . . . . .
H28 H 0.6686 -0.0261 0.6591 0.039 Uiso 1 1 calc R . . . .
C29 C 0.7992(2) 0.0996(2) 0.61201(13) 0.0317(4) Uani 1 1 d . . . . .
H29 H 0.8095 0.1047 0.6798 0.038 Uiso 1 1 calc R . . . .
C30 C 0.86778(19) 0.17097(19) 0.52614(13) 0.0281(3) Uani 1 1 d . . . . .
H30 H 0.9232 0.2258 0.5356 0.034 Uiso 1 1 calc R . . . .
O4 O 0.86136(15) -0.05416(12) 0.25857(10) 0.0307(3) Uani 1 1 d . . . . .
O5 O 0.60539(14) 0.06369(17) 0.29519(10) 0.0373(3) Uani 1 1 d . . . . .
O6 O 0.99646(15) 0.31576(15) 0.34814(10) 0.0339(3) Uani 1 1 d . . . . .
S2 S 0.74949(4) 0.06372(4) 0.29122(3) 0.02046(12) Uani 1 1 d . . . . .

loop_
_atom_site_aniso_label
_atom_site_aniso_U_11
_atom_site_aniso_U_22
_atom_site_aniso_U_33
_atom_site_aniso_U_23
_atom_site_aniso_U_13
_atom_site_aniso_U_12
C1 0.0210(6) 0.0193(6) 0.0194(6) -0.0007(5) -0.0036(5) -0.0065(5)
C2 0.0259(7) 0.0210(7) 0.0253(7) -0.0032(5) -0.0036(5) -0.0057(5)
C3 0.0296(7) 0.0309(8) 0.0223(7) -0.0072(6) 0.0000(6) -0.0092(6)
C4 0.0319(8) 0.0398(9) 0.0190(7) -0.0020(6) -0.0029(6) -0.0111(7)
C5 0.0354(8) 0.0296(8) 0.0231(7) 0.0033(6) -0.0062(6) -0.0065(7)
C6 0.0299(7) 0.0212(7) 0.0217(7) 0.0003(5) -0.0042(5) -0.0067(6)
C7 0.0212(6) 0.0163(6) 0.0209(6) -0.0012(5) -0.0058(5) -0.0063(5)
C8 0.0203(6) 0.0254(7) 0.0229(7) -0.0007(5) -0.0047(5) -0.0068(5)
C9 0.0216(6) 0.0182(6) 0.0265(7) 0.0013(5) -0.0079(5) -0.0060(5)
C10 0.0235(6) 0.0176(6) 0.0213(6) -0.0012(5) -0.0072(5) -0.0055(5)
C11 0.0222(6) 0.0180(6) 0.0193(6) -0.0026(5) -0.0050(5) -0.0044(5)
C12 0.0252(7) 0.0312(8) 0.0228(7) -0.0033(6) -0.0017(5) -0.0056(6)
C13 0.0347(8) 0.0347(9) 0.0203(7) -0.0035(6) -0.0012(6) -0.0031(7)
C14 0.0424(9) 0.0327(8) 0.0212(7) -0.0046(6) -0.0098(6) -0.0041(7)
C15 0.0326(7) 0.0271(7) 0.0258(7) -0.0036(6) -0.0134(6) -0.0064(6)
O1 0.0396(6) 0.0268(6) 0.0292(6) -0.0098(5) 0.0013(5) -0.0192(5)
O2 0.0207(5) 0.0395(7) 0.0265(6) -0.0093(5) -0.0084(4) 0.0003(5)
O3 0.0256(5) 0.0354(7) 0.0367(7) 0.0027(5) -0.0143(5) -0.0120(5)
S1 0.01864(17) 0.01998(19) 0.01943(18) -0.00494(13) -0.00346(12) -0.00615(13)
C16 0.0201(6) 0.0185(6) 0.0184(6) -0.0026(5) -0.0023(5) -0.0077(5)
C17 0.0201(6) 0.0364(8) 0.0261(7) -0.0085(6) -0.0034(5) -0.0058(6)
C18 0.0251(7) 0.0468(10) 0.0304(8) -0.0077(7) -0.0111(6) -0.0078(7)
C19 0.0344(8) 0.0379(9) 0.0215(7) -0.0041(6) -0.0071(6) -0.0171(7)
C20 0.0308(7) 0.0295(8) 0.0205(7) -0.0067(6) 0.0007(6) -0.0109(6)
C21 0.0229(6) 0.0249(7) 0.0205(6) -0.0036(5) -0.0024(5) -0.0049(5)
C22 0.0206(6) 0.0160(6) 0.0191(6) -0.0037(5) -0.0026(5) -0.0060(5)
C23 0.0242(6) 0.0251(7) 0.0201(6) -0.0029(5) -0.0023(5) -0.0139(5)
C24 0.0255(6) 0.0223(7) 0.0227(6) -0.0033(5) -0.0060(5) -0.0102(5)
C25 0.0230(6) 0.0186(6) 0.0200(6) -0.0033(5) -0.0040(5) -0.0048(5)
C26 0.0226(6) 0.0165(6) 0.0191(6) -0.0030(5) -0.0013(5) -0.0053(5)
C27 0.0321(7) 0.0234(7) 0.0231(7) 0.0001(6) 0.0017(6) -0.0105(6)
C28 0.0389(9) 0.0310(8) 0.0193(7) 0.0020(6) 0.0003(6) -0.0069(7)
C29 0.0367(8) 0.0346(9) 0.0185(7) -0.0039(6) -0.0051(6) -0.0028(7)
C30 0.0324(7) 0.0299(8) 0.0228(7) -0.0068(6) -0.0064(6) -0.0071(6)
O4 0.0460(7) 0.0171(5) 0.0285(6) -0.0072(4) -0.0010(5) -0.0091(5)
O5 0.0347(6) 0.0559(9) 0.0313(6) -0.0018(6) -0.0034(5) -0.0319(6)
O6 0.0455(7) 0.0385(7) 0.0302(6) -0.0032(5) -0.0123(5) -0.0270(6)
S2 0.02508(19) 0.01955(19) 0.02014(19) -0.00341(13) -0.00146(13) -0.01228(14)

loop_
_atom_type_symbol
_atom_type_description
_atom_type_scat_dispersion_real
_atom_type_scat_dispersion_imag
_atom_type_scat_source
C C 0.0033 0.0016 'International Tables Vol C Tables 4.2.6.8 and 6.1.1.4'
H H 0.0000 0.0000 'International Tables Vol C Tables 4.2.6.8 and 6.1.1.4'
O O 0.0106 0.0060 'International Tables Vol C Tables 4.2.6.8 and 6.1.1.4'
S S 0.1246 0.1234 'International Tables Vol C Tables 4.2.6.8 and 6.1.1.4'

loop_
_geom_angle_atom_site_label_1
_geom_angle_atom_site_label_2
_geom_angle_atom_site_label_3
_geom_angle
_geom_angle_site_symmetry_1
_geom_angle_site_symmetry_3
_geom_angle_publ_flag
C2 C1 C7 121.72(13) . . ?
C6 C1 C2 119.03(14) . . ?
C6 C1 C7 119.24(13) . . ?
C1 C2 H2 119.9 . . ?
C3 C2 C1 120.28(15) . . ?
C3 C2 H2 119.9 . . ?
C2 C3 H3 119.9 . . ?
C2 C3 C4 120.18(15) . . ?
C4 C3 H3 119.9 . . ?
C3 C4 H4 120.0 . . ?
C5 C4 C3 120.08(16) . . ?
C5 C4 H4 120.0 . . ?
C4 C5 H5 120.1 . . ?
C4 C5 C6 119.77(16) . . ?
C6 C5 H5 120.1 . . ?
C1 C6 H6 119.7 . . ?
C5 C6 C1 120.66(15) . . ?
C5 C6 H6 119.7 . . ?
C1 C7 H7 108.1 . . ?
C1 C7 C8 115.55(12) . . ?
C1 C7 S1 108.95(9) . . ?
C8 C7 H7 108.1 . . ?
C8 C7 S1 107.82(10) . . ?
S1 C7 H7 108.1 . . ?
C7 C8 H8A 108.7 . . ?
C7 C8 H8B 108.7 . . ?
H8A C8 H8B 107.6 . . ?
C9 C8 C7 114.22(12) . . ?
C9 C8 H8A 108.7 . . ?
C9 C8 H8B 108.7 . . ?
C10 C9 C8 118.38(12) . . ?
O3 C9 C8 120.76(14) . . ?
O3 C9 C10 120.78(15) . . ?
C11 C10 C9 123.35(13) . . ?
C15 C10 C9 118.52(13) . . ?
C15 C10 C11 118.12(14) . . ?
C10 C11 S1 122.21(11) . . ?
C12 C11 C10 121.72(14) . . ?
C12 C11 S1 116.01(12) . . ?
C11 C12 H12 120.6 . . ?
C11 C12 C13 118.83(15) . . ?
C13 C12 H12 120.6 . . ?
C12 C13 H13 119.9 . . ?
C14 C13 C12 120.14(16) . . ?
C14 C13 H13 119.9 . . ?
C13 C14 H14 119.8 . . ?
C15 C14 C13 120.48(16) . . ?
C15 C14 H14 119.8 . . ?
C10 C15 H15 119.7 . . ?
C14 C15 C10 120.68(15) . . ?
C14 C15 H15 119.7 . . ?
C11 S1 C7 102.58(7) . . ?
O1 S1 C7 109.02(7) . . ?
O1 S1 C11 107.72(7) . . ?
O2 S1 C7 109.70(7) . . ?
O2 S1 C11 109.01(7) . . ?
O2 S1 O1 117.72(8) . . ?
C17 C16 C21 119.17(14) . . ?
C17 C16 C22 119.00(13) . . ?
C21 C16 C22 121.82(13) . . ?
C16 C17 H17 119.7 . . ?
C18 C17 C16 120.66(15) . . ?
C18 C17 H17 119.7 . . ?
C17 C18 H18 120.0 . . ?
C19 C18 C17 119.96(15) . . ?
C19 C18 H18 120.0 . . ?
C18 C19 H19 120.0 . . ?
C18 C19 C20 119.98(15) . . ?
C20 C19 H19 120.0 . . ?
C19 C20 H20 119.9 . . ?
C19 C20 C21 120.22(14) . . ?
C21 C20 H20 119.9 . . ?
C16 C21 C20 120.00(14) . . ?
C16 C21 H21 120.0 . . ?
C20 C21 H21 120.0 . . ?
C16 C22 H22 108.0 . . ?
C16 C22 C23 115.55(11) . . ?
C16 C22 S2 110.22(9) . . ?
C23 C22 H22 108.0 . . ?
C23 C22 S2 106.87(10) . . ?
S2 C22 H22 108.0 . . ?
C22 C23 H23A 109.0 . . ?
C22 C23 H23B 109.0 . . ?
H23A C23 H23B 107.8 . . ?
C24 C23 C22 113.05(12) . . ?
C24 C23 H23A 109.0 . . ?
C24 C23 H23B 109.0 . . ?
C25 C24 C23 118.49(12) . . ?
O6 C24 C23 120.61(14) . . ?
O6 C24 C25 120.89(14) . . ?
C26 C25 C24 123.25(13) . . ?
C26 C25 C30 118.19(14) . . ?
C30 C25 C24 118.56(14) . . ?
C25 C26 S2 121.74(11) . . ?
C27 C26 C25 121.55(14) . . ?
C27 C26 S2 116.71(12) . . ?
C26 C27 H27 120.5 . . ?
C28 C27 C26 119.05(16) . . ?
C28 C27 H27 120.5 . . ?
C27 C28 H28 119.9 . . ?
C29 C28 C27 120.27(15) . . ?
C29 C28 H28 119.9 . . ?
C28 C29 H29 119.7 . . ?
C28 C29 C30 120.63(16) . . ?
C30 C29 H29 119.7 . . ?
C25 C30 H30 119.8 . . ?
C29 C30 C25 120.30(16) . . ?
C29 C30 H30 119.8 . . ?
C26 S2 C22 101.59(7) . . ?
O4 S2 C22 108.43(7) . . ?
O4 S2 C26 108.38(7) . . ?
O5 S2 C22 110.56(8) . . ?
O5 S2 C26 108.93(7) . . ?
O5 S2 O4 117.72(9) . . ?

loop_
_geom_bond_atom_site_label_1
_geom_bond_atom_site_label_2
_geom_bond_distance
_geom_bond_site_symmetry_2
_geom_bond_publ_flag
C1 C2 1.399(2) . ?
C1 C6 1.395(2) . ?
C1 C7 1.514(2) . ?
C2 H2 0.9500 . ?
C2 C3 1.390(2) . ?
C3 H3 0.9500 . ?
C3 C4 1.392(3) . ?
C4 H4 0.9500 . ?
C4 C5 1.387(3) . ?
C5 H5 0.9500 . ?
C5 C6 1.395(2) . ?
C6 H6 0.9500 . ?
C7 H7 1.0000 . ?
C7 C8 1.536(2) . ?
C7 S1 1.7903(14) . ?
C8 H8A 0.9900 . ?
C8 H8B 0.9900 . ?
C8 C9 1.509(2) . ?
C9 C10 1.496(2) . ?
C9 O3 1.2182(18) . ?
C10 C11 1.402(2) . ?
C10 C15 1.398(2) . ?
C11 C12 1.394(2) . ?
C11 S1 1.7734(16) . ?
C12 H12 0.9500 . ?
C12 C13 1.395(2) . ?
C13 H13 0.9500 . ?
C13 C14 1.391(3) . ?
C14 H14 0.9500 . ?
C14 C15 1.385(3) . ?
C15 H15 0.9500 . ?
O1 S1 1.4434(13) . ?
O2 S1 1.4396(12) . ?
C16 C17 1.396(2) . ?
C16 C21 1.396(2) . ?
C16 C22 1.510(2) . ?
C17 H17 0.9500 . ?
C17 C18 1.390(2) . ?
C18 H18 0.9500 . ?
C18 C19 1.387(3) . ?
C19 H19 0.9500 . ?
C19 C20 1.389(2) . ?
C20 H20 0.9500 . ?
C20 C21 1.397(2) . ?
C21 H21 0.9500 . ?
C22 H22 1.0000 . ?
C22 C23 1.529(2) . ?
C22 S2 1.7897(15) . ?
C23 H23A 0.9900 . ?
C23 H23B 0.9900 . ?
C23 C24 1.517(2) . ?
C24 C25 1.500(2) . ?
C24 O6 1.2143(18) . ?
C25 C26 1.399(2) . ?
C25 C30 1.403(2) . ?
C26 C27 1.395(2) . ?
C26 S2 1.7725(16) . ?
C27 H27 0.9500 . ?
C27 C28 1.391(2) . ?
C28 H28 0.9500 . ?
C28 C29 1.383(3) . ?
C29 H29 0.9500 . ?
C29 C30 1.390(2) . ?
C30 H30 0.9500 . ?
O4 S2 1.4432(13) . ?
O5 S2 1.4378(13) . ?

loop_
_geom_torsion_atom_site_label_1
_geom_torsion_atom_site_label_2
_geom_torsion_atom_site_label_3
_geom_torsion_atom_site_label_4
_geom_torsion
_geom_torsion_site_symmetry_1
_geom_torsion_site_symmetry_2
_geom_torsion_site_symmetry_3
_geom_torsion_site_symmetry_4
_geom_torsion_publ_flag
C1 C2 C3 C4 0.4(2) . . . . ?
C1 C7 C8 C9 173.08(11) . . . . ?
C1 C7 S1 C11 177.20(9) . . . . ?
C1 C7 S1 O1 63.20(11) . . . . ?
C1 C7 S1 O2 -67.04(11) . . . . ?
C2 C1 C6 C5 0.7(2) . . . . ?
C2 C1 C7 C8 44.17(18) . . . . ?
C2 C1 C7 S1 -77.34(15) . . . . ?
C2 C3 C4 C5 0.0(3) . . . . ?
C3 C4 C5 C6 -0.1(3) . . . . ?
C4 C5 C6 C1 -0.3(2) . . . . ?
C6 C1 C2 C3 -0.8(2) . . . . ?
C6 C1 C7 C8 -137.45(14) . . . . ?
C6 C1 C7 S1 101.04(14) . . . . ?
C7 C1 C2 C3 177.58(13) . . . . ?
C7 C1 C6 C5 -177.70(14) . . . . ?
C7 C8 C9 C10 42.48(18) . . . . ?
C7 C8 C9 O3 -140.75(15) . . . . ?
C8 C7 S1 C11 51.10(11) . . . . ?
C8 C7 S1 O1 -62.91(12) . . . . ?
C8 C7 S1 O2 166.85(10) . . . . ?
C8 C9 C10 C11 -7.8(2) . . . . ?
C8 C9 C10 C15 170.92(13) . . . . ?
C9 C10 C11 C12 178.23(14) . . . . ?
C9 C10 C11 S1 1.1(2) . . . . ?
C9 C10 C15 C14 -177.17(15) . . . . ?
C10 C11 C12 C13 -1.1(2) . . . . ?
C10 C11 S1 C7 -22.54(14) . . . . ?
C10 C11 S1 O1 92.41(13) . . . . ?
C10 C11 S1 O2 -138.79(13) . . . . ?
C11 C10 C15 C14 1.6(2) . . . . ?
C11 C12 C13 C14 1.6(3) . . . . ?
C12 C11 S1 C7 160.20(12) . . . . ?
C12 C11 S1 O1 -84.85(14) . . . . ?
C12 C11 S1 O2 43.95(15) . . . . ?
C12 C13 C14 C15 -0.5(3) . . . . ?
C13 C14 C15 C10 -1.1(3) . . . . ?
C15 C10 C11 C12 -0.5(2) . . . . ?
C15 C10 C11 S1 -177.56(12) . . . . ?
O3 C9 C10 C11 175.46(15) . . . . ?
O3 C9 C10 C15 -5.8(2) . . . . ?
S1 C7 C8 C9 -64.81(14) . . . . ?
S1 C11 C12 C13 176.17(13) . . . . ?
C16 C17 C18 C19 -0.1(3) . . . . ?
C16 C22 C23 C24 169.74(12) . . . . ?
C16 C22 S2 C26 -178.26(9) . . . . ?
C16 C22 S2 O4 67.68(11) . . . . ?
C16 C22 S2 O5 -62.75(12) . . . . ?
C17 C16 C21 C20 0.4(2) . . . . ?
C17 C16 C22 C23 -145.19(14) . . . . ?
C17 C16 C22 S2 93.55(14) . . . . ?
C17 C18 C19 C20 0.8(3) . . . . ?
C18 C19 C20 C21 -0.9(3) . . . . ?
C19 C20 C21 C16 0.3(2) . . . . ?
C21 C16 C17 C18 -0.5(2) . . . . ?
C21 C16 C22 C23 34.46(19) . . . . ?
C21 C16 C22 S2 -86.80(14) . . . . ?
C22 C16 C17 C18 179.15(15) . . . . ?
C22 C16 C21 C20 -179.26(13) . . . . ?
C22 C23 C24 C25 41.16(19) . . . . ?
C22 C23 C24 O6 -139.24(16) . . . . ?
C23 C22 S2 C26 55.43(11) . . . . ?
C23 C22 S2 O4 -58.62(11) . . . . ?
C23 C22 S2 O5 170.95(10) . . . . ?
C23 C24 C25 C26 -4.8(2) . . . . ?
C23 C24 C25 C30 175.52(14) . . . . ?
C24 C25 C26 C27 -179.46(14) . . . . ?
C24 C25 C26 S2 0.4(2) . . . . ?
C24 C25 C30 C29 -179.70(15) . . . . ?
C25 C26 C27 C28 -0.5(2) . . . . ?
C25 C26 S2 C22 -25.08(14) . . . . ?
C25 C26 S2 O4 89.02(13) . . . . ?
C25 C26 S2 O5 -141.78(13) . . . . ?
C26 C25 C30 C29 0.6(2) . . . . ?
C26 C27 C28 C29 0.0(3) . . . . ?
C27 C26 S2 C22 154.80(12) . . . . ?
C27 C26 S2 O4 -91.11(13) . . . . ?
C27 C26 S2 O5 38.10(14) . . . . ?
C27 C28 C29 C30 0.8(3) . . . . ?
C28 C29 C30 C25 -1.1(3) . . . . ?
C30 C25 C26 C27 0.2(2) . . . . ?
C30 C25 C26 S2 -179.93(12) . . . . ?
O6 C24 C25 C26 175.58(15) . . . . ?
O6 C24 C25 C30 -4.1(2) . . . . ?
S2 C22 C23 C24 -67.21(14) . . . . ?
S2 C26 C27 C28 179.61(13) . . . . ?
